data_2235793
loop_
_publ_author_name
'Mietlarek-Kropid\/lowska, Anna'
'Chojnacki, Jaroslaw'

_publ_section_title
;
 <i>catena</i>-Poly[[[bis(thiourea-\k<i>S</i>)cadmium]-di-\m-thiocyanato-\k^2^<i>N</i>:<i>S</i>;\k^2^<i>S</i>:<i>N</i>]
 dihydrate]
;
_journal_coeditor_code FJ2575
_journal_issue 8
_journal_name_full 'Acta Crystallographica Section E'
_journal_page_first m1051
_journal_page_last m1052
_journal_paper_doi 10.1107/S1600536812030267
_journal_volume 68
_journal_year 2012
_chemical_formula_iupac '[Cd (N C S)2 (C H4 N2 S)2], 2H2 O'
_chemical_formula_moiety 'C4 H8 Cd N6 S4, 2(H2 O)'
_chemical_formula_sum 'C4 H12 Cd N6 O2 S4'
_chemical_formula_weight 416.84
_chemical_melting_point 460
_chemical_name_systematic
;
<i>catena</i>-Poly[[[bis(thiourea-\k<i>S</i>)cadmium]-di-\m-thiocyanato-
\k^2^<i>N</i>:<i>S</i>;\k^2^<i>S</i>:<i>N</i>] dihydrate]
;
_space_group_IT_number 2
_symmetry_cell_setting triclinic
_symmetry_space_group_name_Hall '-P 1'
_symmetry_space_group_name_H-M 'P -1'
_atom_sites_solution_hydrogens geom
_atom_sites_solution_primary direct
_atom_sites_solution_secondary difmap
_audit_conform_dict_name cif_core.dic
_audit_conform_dict_version 2.4
_audit_creation_method 'WinGX routine CIF_UPDATE'
_cell_angle_alpha 73.413(4)
_cell_angle_beta 76.926(4)
_cell_angle_gamma 88.856(4)
_cell_formula_units_Z 1
_cell_length_a 5.8533(3)
_cell_length_b 7.3527(3)
_cell_length_c 8.8630(4)
_cell_measurement_reflns_used 4676
_cell_measurement_temperature 293(2)
_cell_measurement_theta_max 33.7604
_cell_measurement_theta_min 2.8881
_cell_volume 355.69(3)
_computing_cell_refinement 'CrysAlis PRO (Oxford Diffraction, 2008)'
_computing_data_collection 'CrysAlis PRO (Oxford Diffraction, 2008)'
_computing_data_reduction 'CrysAlis PRO (Oxford Diffraction, 2008)'
_computing_molecular_graphics
;
ORTEP-3 (Farrugia, 1997) and Mercury (Macrae <i>et al.</i>,
2006)
;
_computing_publication_material
;
WinGX (Farrugia, 1999) and publCIF (Westrip, 2010)
;
_computing_structure_refinement 'SHELXL97 (Sheldrick, 2008)'
_computing_structure_solution 'SHELXS97 (Sheldrick, 2008)'
_diffrn_ambient_temperature 293(2)
_diffrn_measured_fraction_theta_full 1
_diffrn_measured_fraction_theta_max 1
_diffrn_measurement_device_type 'Oxford Diffraction KM-4-CCD'
_diffrn_measurement_method \w-scan
_diffrn_radiation_monochromator graphite
_diffrn_radiation_type MoK\a
_diffrn_radiation_wavelength 0.71073
_diffrn_reflns_av_R_equivalents 0.0362
_diffrn_reflns_limit_h_max 8
_diffrn_reflns_limit_h_min -8
_diffrn_reflns_limit_k_max 10
_diffrn_reflns_limit_k_min -10
_diffrn_reflns_limit_l_max 12
_diffrn_reflns_limit_l_min -12
_diffrn_reflns_number 7642
_diffrn_reflns_theta_full 31
_diffrn_reflns_theta_max 31
_diffrn_reflns_theta_min 2.89
_exptl_absorpt_coefficient_mu 2.121
_exptl_absorpt_correction_T_max 0.725
_exptl_absorpt_correction_T_min 0.558
_exptl_absorpt_correction_type analytical
_exptl_absorpt_process_details
;
[CrysAlis PRO (Oxford Diffraction, 2008), based on expressions derived
by
Clark & Reid (1995)]
;
_exptl_crystal_colour colourless
_exptl_crystal_density_diffrn 1.946
_exptl_crystal_density_method 'not measured'
_exptl_crystal_description block
_exptl_crystal_F_000 206
_exptl_crystal_size_max 0.53
_exptl_crystal_size_mid 0.42
_exptl_crystal_size_min 0.23
_refine_diff_density_max 0.47
_refine_diff_density_min -0.512
_refine_ls_extinction_method none
_refine_ls_goodness_of_fit_ref 1.05
_refine_ls_hydrogen_treatment mixed
_refine_ls_matrix_type full
_refine_ls_number_parameters 85
_refine_ls_number_reflns 2268
_refine_ls_number_restraints 3
_refine_ls_restrained_S_all 1.05
_refine_ls_R_factor_all 0.0362
_refine_ls_R_factor_gt 0.0281
_refine_ls_shift/su_max 0
_refine_ls_shift/su_mean 0
_refine_ls_structure_factor_coef Fsqd
_refine_ls_weighting_details 'calc w=1/[\s^2^(Fo^2^)+(0.0266P)^2^] where P=(Fo^2^+2Fc^2^)/3'
_refine_ls_weighting_scheme calc
_refine_ls_wR_factor_gt 0.0584
_refine_ls_wR_factor_ref 0.0623
_reflns_number_gt 1985
_reflns_number_total 2268
_reflns_threshold_expression I>2\s(I)
_cod_data_source_file fj2575.cif
_cod_data_source_block I
_cod_database_code 2235793
_cod_database_fobs_code 2235793

loop_
_symmetry_equiv_pos_as_xyz
'x, y, z'
'-x, -y, -z'

loop_
_atom_site_type_symbol
_atom_site_label
_atom_site_fract_x
_atom_site_fract_y
_atom_site_fract_z
_atom_site_U_iso_or_equiv
_atom_site_adp_type
_atom_site_calc_flag
_atom_site_refinement_flags
_atom_site_occupancy
_atom_site_symmetry_multiplicity
Cd Cd1 0.5 0.5 0 0.03082(8) Uani d S 1 2
S S1 0.24899(10) 0.38566(9) 0.30122(7) 0.03890(15) Uani d . 1 1
S S2 0.25651(10) 0.82898(8) -0.03961(7) 0.03377(13) Uani d . 1 1
N N1 0.6502(3) 0.3430(3) 0.3988(3) 0.0424(5) Uani d . 1 1
H H1A 0.7326 0.2965 0.4686 0.051 Uiso calc R 1 1
H H1B 0.7155 0.4193 0.3061 0.051 Uiso calc R 1 1
N N2 0.3288(4) 0.1803(3) 0.5771(3) 0.0481(6) Uani d . 1 1
H H2A 0.4141 0.1352 0.6452 0.058 Uiso calc R 1 1
H H2B 0.1813 0.1488 0.6023 0.058 Uiso calc R 1 1
N N3 -0.1946(3) 0.6528(3) 0.0619(3) 0.0391(5) Uani d . 1 1
C C1 0.4240(4) 0.2975(3) 0.4340(3) 0.0321(5) Uani d . 1 1
C C2 -0.0091(4) 0.7257(3) 0.0194(3) 0.0281(4) Uani d . 1 1
O O1 0.1962(4) 0.9249(3) 0.3133(2) 0.0524(5) Uani d D 1 1
H H1C 0.216(7) 0.902(5) 0.229(3) 0.079 Uiso d D 1 1
H H1D 0.193(7) 1.038(3) 0.296(4) 0.079 Uiso d D 1 1

loop_
_atom_site_aniso_label
_atom_site_aniso_U_11
_atom_site_aniso_U_22
_atom_site_aniso_U_33
_atom_site_aniso_U_12
_atom_site_aniso_U_13
_atom_site_aniso_U_23
Cd1 0.02632(12) 0.03241(13) 0.03125(13) -0.00184(9) -0.00529(9) -0.00613(10)
S1 0.0255(3) 0.0545(4) 0.0282(3) 0.0010(3) -0.0048(2) 0.0002(3)
S2 0.0298(3) 0.0265(3) 0.0402(3) -0.0021(2) -0.0038(2) -0.0050(2)
N1 0.0333(10) 0.0557(13) 0.0361(11) -0.0005(10) -0.0120(9) -0.0065(10)
N2 0.0454(12) 0.0560(13) 0.0333(11) -0.0053(11) -0.0110(10) 0.0044(10)
N3 0.0330(10) 0.0371(11) 0.0500(13) -0.0009(9) -0.0106(9) -0.0158(10)
C1 0.0357(12) 0.0316(11) 0.0295(11) 0.0009(9) -0.0074(9) -0.0100(9)
C2 0.0335(11) 0.0264(10) 0.0266(10) 0.0050(9) -0.0101(9) -0.0088(8)
O1 0.0662(13) 0.0522(11) 0.0412(11) -0.0028(11) -0.0197(10) -0.0113(10)

loop_
_atom_type_symbol
_atom_type_description
_atom_type_scat_dispersion_real
_atom_type_scat_dispersion_imag
_atom_type_scat_source
C C 0.0033 0.0016 'International Tables Vol C Tables 4.2.6.8 and 6.1.1.4'
H H 0 0 'International Tables Vol C Tables 4.2.6.8 and 6.1.1.4'
Cd Cd -0.8075 1.2024 'International Tables Vol C Tables 4.2.6.8 and 6.1.1.4'
N N 0.0061 0.0033 'International Tables Vol C Tables 4.2.6.8 and 6.1.1.4'
O O 0.0106 0.006 'International Tables Vol C Tables 4.2.6.8 and 6.1.1.4'
S S 0.1246 0.1234 'International Tables Vol C Tables 4.2.6.8 and 6.1.1.4'

loop_
_geom_angle_atom_site_label_1
_geom_angle_atom_site_label_2
_geom_angle_atom_site_label_3
_geom_angle_site_symmetry_1
_geom_angle_site_symmetry_3
_geom_angle
N3 Cd1 N3 1_655 2_565 180
N3 Cd1 S1 1_655 . 95.01(6)
N3 Cd1 S1 2_565 . 84.99(6)
N3 Cd1 S1 1_655 2_665 84.99(6)
N3 Cd1 S1 2_565 2_665 95.01(6)
S1 Cd1 S1 . 2_665 180
N3 Cd1 S2 1_655 2_665 89.81(5)
N3 Cd1 S2 2_565 2_665 90.19(5)
S1 Cd1 S2 . 2_665 92.043(19)
S1 Cd1 S2 2_665 2_665 87.957(19)
N3 Cd1 S2 1_655 . 90.19(5)
N3 Cd1 S2 2_565 . 89.81(5)
S1 Cd1 S2 . . 87.957(19)
S1 Cd1 S2 2_665 . 92.043(19)
S2 Cd1 S2 2_665 . 180.00(3)
C1 S1 Cd1 . . 111.15(8)
C2 S2 Cd1 . . 96.75(7)
C1 N1 H1A . . 120
C1 N1 H1B . . 120
H1A N1 H1B . . 120
C1 N2 H2A . . 120
C1 N2 H2B . . 120
H2A N2 H2B . . 120
C2 N3 Cd1 . 1_455 148.15(19)
N1 C1 N2 . . 118.6(2)
N1 C1 S1 . . 122.51(18)
N2 C1 S1 . . 118.87(18)
N3 C2 S2 . . 179.5(2)
H1C O1 H1D . . 108(3)

loop_
_geom_bond_atom_site_label_1
_geom_bond_atom_site_label_2
_geom_bond_site_symmetry_2
_geom_bond_distance
Cd1 N3 1_655 2.3734(19)
Cd1 N3 2_565 2.3734(19)
Cd1 S1 . 2.6431(6)
Cd1 S1 2_665 2.6431(6)
Cd1 S2 2_665 2.7585(6)
Cd1 S2 . 2.7585(6)
S1 C1 . 1.714(2)
S2 C2 . 1.649(2)
N1 C1 . 1.317(3)
N1 H1A . 0.86
N1 H1B . 0.86
N2 C1 . 1.318(3)
N2 H2A . 0.86
N2 H2B . 0.86
N3 C2 . 1.154(3)
N3 Cd1 1_455 2.3734(19)
O1 H1C . 0.797(17)
O1 H1D . 0.805(17)

loop_
_geom_hbond_atom_site_label_D
_geom_hbond_atom_site_label_H
_geom_hbond_atom_site_label_A
_geom_hbond_site_symmetry_A
_geom_hbond_distance_DH
_geom_hbond_distance_HA
_geom_hbond_distance_DA
_geom_hbond_angle_DHA
N1 H1A O1 2_666 0.86 2.26 3.049(3) 153
N1 H1B N3 1_655 0.86 2.3 3.147(3) 167
N2 H2A O1 2_666 0.86 2.4 3.159(3) 147
N2 H2B O1 2_566 0.86 2.19 3.050(3) 175
O1 H1C S2 . 0.797(17) 2.544(18) 3.340(2) 177(4)
O1 H1D S1 1_565 0.805(17) 2.593(19) 3.377(2) 165(3)

loop_
_geom_torsion_atom_site_label_1
_geom_torsion_atom_site_label_2
_geom_torsion_atom_site_label_3
_geom_torsion_atom_site_label_4
_geom_torsion_site_symmetry_1
_geom_torsion
N3 Cd1 S1 C1 1_655 -43.20(10)
N3 Cd1 S1 C1 2_565 136.80(10)
S2 Cd1 S1 C1 2_665 46.79(9)
S2 Cd1 S1 C1 . -133.21(9)
N3 Cd1 S2 C2 1_655 -149.19(10)
N3 Cd1 S2 C2 2_565 30.81(10)
S1 Cd1 S2 C2 . -54.18(8)
S1 Cd1 S2 C2 2_665 125.82(8)
Cd1 S1 C1 N1 . 22.3(2)
Cd1 S1 C1 N2 . -157.98(17)
